data_4324958
loop_
_publ_author_name
'Nikola Paul Chmel'
'Guy J. Clarkson'
'Alessandro Troisi'
'Scott S. Turner'
'Peter Scott'

_publ_section_title
;
 Chiral Semiconductor Phases: The Optically Pure D3[MIII(S,S-EDDS)]2 (D =
 TTF, TSF) Family
;
_journal_name_full 'Inorganic Chemistry'
_journal_page_first 4039
_journal_page_last 4046
_journal_paper_doi 10.1021/ic102522k
_journal_volume 50
_journal_year 2011
_chemical_absolute_configuration rmad
_chemical_formula_sum 'C38 H48 Co2 N4 O22 S12'
_chemical_formula_weight 1415.38
_chemical_name_systematic
; 
 ? 
;
_space_group_IT_number 4
_symmetry_cell_setting monoclinic
_symmetry_space_group_name_Hall 'P 2yb'
_symmetry_space_group_name_H-M 'P 1 21 1'
_atom_sites_solution_hydrogens geom
_atom_sites_solution_primary direct
_atom_sites_solution_secondary difmap
_audit_creation_method SHELXL-97
_cell_angle_alpha 90.00
_cell_angle_beta 93.3972(19)
_cell_angle_gamma 90.00
_cell_formula_units_Z 2
_cell_length_a 10.5591(2)
_cell_length_b 10.3507(2)
_cell_length_c 24.2916(5)
_cell_measurement_reflns_used 15406
_cell_measurement_temperature 100(2)
_cell_measurement_theta_max 32.63
_cell_measurement_theta_min 2.63
_cell_volume 2650.26(9)
_computing_cell_refinement 'CrysAlis RED, Oxford Diffraction Ltd'
_computing_data_collection 'CrysAlis CCD, Oxford Diffraction Ltd'
_computing_data_reduction 'CrysAlis RED, Oxford Diffraction Ltd'
_computing_molecular_graphics 'SHELXTL (Sheldrick, 1997)'
_computing_publication_material 'SHELXTL (Sheldrick, 1997)'
_computing_structure_refinement 'SHELXL-97 (Sheldrick, 1997)'
_computing_structure_solution 'SHELXS-97 (Sheldrick, 1990)'
_diffrn_ambient_temperature 100(2)
_diffrn_detector_area_resol_mean 10.2833
_diffrn_measured_fraction_theta_full 0.999
_diffrn_measured_fraction_theta_max 0.932
_diffrn_measurement_device_type 'Oxford Diffraction Gemini R'
_diffrn_measurement_method '\f & \w scans'
_diffrn_radiation_monochromator graphite
_diffrn_radiation_source 'Enhance (Mo) X-ray Source'
_diffrn_radiation_type MoK\a
_diffrn_radiation_wavelength 0.71073
_diffrn_reflns_av_R_equivalents 0.0000
_diffrn_reflns_av_sigmaI/netI 0.0889
_diffrn_reflns_limit_h_max 15
_diffrn_reflns_limit_h_min -15
_diffrn_reflns_limit_k_max 15
_diffrn_reflns_limit_k_min -15
_diffrn_reflns_limit_l_max 34
_diffrn_reflns_limit_l_min -34
_diffrn_reflns_number 35590
_diffrn_reflns_theta_full 30.00
_diffrn_reflns_theta_max 32.61
_diffrn_reflns_theta_min 2.63
_diffrn_standards_decay_% nil
_exptl_absorpt_coefficient_mu 1.182
_exptl_absorpt_correction_T_max 1.00
_exptl_absorpt_correction_T_min 0.81
_exptl_absorpt_correction_type multi-scan
_exptl_absorpt_process_details 'ABSPACK(CrysAlis, Oxford Diffraction)'
_exptl_crystal_colour purple
_exptl_crystal_density_diffrn 1.774
_exptl_crystal_description block
_exptl_crystal_F_000 1452
_exptl_crystal_size_max 0.24
_exptl_crystal_size_mid 0.10
_exptl_crystal_size_min 0.02
_refine_diff_density_max 1.048
_refine_diff_density_min -0.621
_refine_diff_density_rms 0.118
_refine_ls_abs_structure_details 'Flack H D (1983), Acta Cryst. A39, 876-881'
_refine_ls_abs_structure_Flack 0.001(11)
_refine_ls_extinction_method none
_refine_ls_goodness_of_fit_ref 0.984
_refine_ls_hydrogen_treatment mixed
_refine_ls_matrix_type full
_refine_ls_number_parameters 716
_refine_ls_number_reflns 35590
_refine_ls_number_restraints 4
_refine_ls_restrained_S_all 0.984
_refine_ls_R_factor_all 0.0607
_refine_ls_R_factor_gt 0.0511
_refine_ls_shift/su_max 0.001
_refine_ls_shift/su_mean 0.000
_refine_ls_structure_factor_coef Fsqd
_refine_ls_weighting_details 'calc w=1/[\s^2^(Fo^2^)+(0.0609P)^2^+0.0000P] where P=(Fo^2^+2Fc^2^)/3'
_refine_ls_weighting_scheme calc
_refine_ls_wR_factor_gt 0.1134
_refine_ls_wR_factor_ref 0.1158
_reflns_number_gt 29276
_reflns_number_total 35590
_reflns_threshold_expression >2sigma(I)
_cod_data_source_file ic102522k_si_001_1.cif
_cod_data_source_block TTFCoEDDS
_cod_database_code 4324958

loop_
_symmetry_equiv_pos_as_xyz
'x, y, z'
'-x, y+1/2, -z'

loop_
_atom_site_label
_atom_site_type_symbol
_atom_site_fract_x
_atom_site_fract_y
_atom_site_fract_z
_atom_site_U_iso_or_equiv
_atom_site_adp_type
_atom_site_occupancy
_atom_site_symmetry_multiplicity
_atom_site_calc_flag
_atom_site_refinement_flags
Co1 Co -0.34664(4) 0.40962(5) -0.03481(2) 0.00752(11) Uani 1 1 d .
O1 O -0.2652(2) 0.2565(2) -0.06045(11) 0.0099(6) Uani 1 1 d .
O2 O -0.1062(3) 0.1172(3) -0.06090(13) 0.0172(7) Uani 1 1 d .
C1 C -0.1475(3) 0.2292(4) -0.05734(16) 0.0127(8) Uani 1 1 d .
C2 C -0.0478(4) 0.3350(4) -0.04875(18) 0.0111(8) Uani 1 1 d .
H2A H 0.0091 0.3116 -0.0165 0.013 Uiso 1 1 calc R
H2B H 0.0041 0.3369 -0.0814 0.013 Uiso 1 1 calc R
C3 C -0.0984(3) 0.4689(4) -0.03982(17) 0.0094(8) Uani 1 1 d .
H3A H -0.0275 0.5292 -0.0287 0.011 Uiso 1 1 calc R
C4 C -0.1719(4) 0.5188(4) -0.09277(18) 0.0097(8) Uani 1 1 d .
O3 O -0.2913(2) 0.5113(3) -0.09335(11) 0.0097(6) Uani 1 1 d .
O4 O -0.1128(3) 0.5603(3) -0.13196(12) 0.0160(6) Uani 1 1 d .
N1 N -0.1925(3) 0.4654(3) 0.00307(14) 0.0099(7) Uani 1 1 d D
H1 H -0.165(4) 0.409(4) 0.0293(15) 0.015 Uiso 1 1 d D
C5 C -0.2142(4) 0.5929(4) 0.02990(19) 0.0147(9) Uani 1 1 d .
H5A H -0.2075 0.6641 0.0030 0.018 Uiso 1 1 calc R
H5B H -0.1509 0.6072 0.0610 0.018 Uiso 1 1 calc R
C6 C -0.3452(4) 0.5868(4) 0.05008(17) 0.0097(8) Uani 1 1 d .
H6A H -0.3707 0.6722 0.0640 0.012 Uiso 1 1 calc R
H6B H -0.3490 0.5229 0.0803 0.012 Uiso 1 1 calc R
N2 N -0.4306(3) 0.5472(3) 0.00166(14) 0.0090(7) Uani 1 1 d D
H2 H -0.437(4) 0.618(3) -0.0191(15) 0.013 Uiso 1 1 d D
C7 C -0.5509(3) 0.4898(3) 0.01793(17) 0.0074(7) Uani 1 1 d .
H7A H -0.5844 0.5393 0.0493 0.009 Uiso 1 1 calc R
C8 C -0.5201(3) 0.3509(4) 0.03558(17) 0.0072(8) Uani 1 1 d .
O5 O -0.4107(2) 0.3093(2) 0.02282(12) 0.0108(6) Uani 1 1 d .
O6 O -0.5971(2) 0.2839(3) 0.05871(12) 0.0124(6) Uani 1 1 d .
C9 C -0.6453(3) 0.4911(4) -0.03083(17) 0.0095(8) Uani 1 1 d .
H9A H -0.6597 0.5819 -0.0424 0.011 Uiso 1 1 calc R
H9B H -0.7269 0.4569 -0.0190 0.011 Uiso 1 1 calc R
C10 C -0.6077(3) 0.4138(4) -0.08077(16) 0.0098(7) Uani 1 1 d .
O7 O -0.4961(2) 0.3677(3) -0.08148(12) 0.0109(6) Uani 1 1 d .
O8 O -0.6880(3) 0.3965(3) -0.11895(13) 0.0200(7) Uani 1 1 d .
Co2 Co 0.16571(5) 0.73259(5) 0.53527(2) 0.00745(10) Uani 1 1 d .
O9 O 0.2495(2) 0.8885(2) 0.55952(11) 0.0098(6) Uani 1 1 d .
O10 O 0.4090(3) 1.0267(3) 0.57104(15) 0.0217(8) Uani 1 1 d .
C11 C 0.3682(4) 0.9172(4) 0.56172(16) 0.0128(8) Uani 1 1 d .
C12 C 0.4662(3) 0.8127(4) 0.55330(18) 0.0104(8) Uani 1 1 d .
H12B H 0.5263 0.8111 0.5862 0.012 Uiso 1 1 calc R
H12C H 0.5150 0.8372 0.5213 0.012 Uiso 1 1 calc R
C13 C 0.4147(3) 0.6751(4) 0.54355(17) 0.0092(8) Uani 1 1 d .
H13A H 0.4846 0.6161 0.5334 0.011 Uiso 1 1 calc R
C14 C 0.3558(4) 0.6262(4) 0.59572(18) 0.0102(8) Uani 1 1 d .
O11 O 0.2352(2) 0.6343(3) 0.59535(11) 0.0099(6) Uani 1 1 d .
O12 O 0.4236(3) 0.5849(3) 0.63554(12) 0.0145(6) Uani 1 1 d .
N3 N 0.3126(3) 0.6770(3) 0.49909(15) 0.0101(7) Uani 1 1 d D
H3 H 0.326(4) 0.732(4) 0.4721(14) 0.015 Uiso 1 1 d D
C15 C 0.2869(4) 0.5490(3) 0.47324(18) 0.0123(8) Uani 1 1 d .
H15B H 0.3047 0.4790 0.5004 0.015 Uiso 1 1 calc R
H15C H 0.3412 0.5360 0.4418 0.015 Uiso 1 1 calc R
C16 C 0.1484(4) 0.5481(4) 0.45351(17) 0.0104(8) Uani 1 1 d .
H16B H 0.1335 0.6075 0.4219 0.012 Uiso 1 1 calc R
H16C H 0.1220 0.4601 0.4417 0.012 Uiso 1 1 calc R
N4 N 0.0754(3) 0.5910(3) 0.50072(15) 0.0076(7) Uani 1 1 d .
H4 H 0.066(4) 0.525(4) 0.5219(19) 0.011 Uiso 1 1 d .
C17 C -0.0503(4) 0.6444(4) 0.48271(17) 0.0101(8) Uani 1 1 d .
H17B H -0.0906 0.5910 0.4522 0.012 Uiso 1 1 calc R
C18 C -0.0236(4) 0.7819(4) 0.46204(16) 0.0098(8) Uani 1 1 d .
O13 O 0.0873(2) 0.8264(2) 0.47531(12) 0.0104(6) Uani 1 1 d .
O14 O -0.1078(2) 0.8451(3) 0.43650(12) 0.0116(6) Uani 1 1 d .
C19 C -0.1335(4) 0.6461(4) 0.53177(17) 0.0101(8) Uani 1 1 d .
H19A H -0.2173 0.6823 0.5196 0.012 Uiso 1 1 calc R
H19B H -0.1472 0.5559 0.5436 0.012 Uiso 1 1 calc R
C20 C -0.0811(3) 0.7227(4) 0.58106(17) 0.0097(7) Uani 1 1 d .
O15 O 0.0277(2) 0.7764(2) 0.58102(12) 0.0106(6) Uani 1 1 d .
O16 O -0.1493(3) 0.7360(3) 0.62074(12) 0.0194(6) Uani 1 1 d .
S1 S -0.25253(9) 0.73154(11) 0.20589(4) 0.01440(19) Uani 1 1 d .
S2 S -0.21963(10) 0.72380(11) 0.32569(5) 0.0205(2) Uani 1 1 d .
S3 S -0.16127(10) 0.42300(11) 0.32267(4) 0.0173(2) Uani 1 1 d .
S4 S -0.19362(9) 0.42238(10) 0.20310(4) 0.0146(2) Uani 1 1 d .
C21 C -0.2769(4) 0.8731(4) 0.2411(2) 0.0202(10) Uani 1 1 d .
H21A H -0.3014 0.9502 0.2221 0.024 Uiso 1 1 calc R
C22 C -0.2601(4) 0.8707(4) 0.2962(2) 0.0225(10) Uani 1 1 d .
H22A H -0.2699 0.9461 0.3179 0.027 Uiso 1 1 calc R
C23 C -0.2188(4) 0.6417(4) 0.26419(18) 0.0135(8) Uani 1 1 d .
C24 C -0.1936(4) 0.5088(4) 0.26312(17) 0.0142(8) Uani 1 1 d .
C25 C -0.1497(4) 0.2759(4) 0.2899(2) 0.0189(10) Uani 1 1 d .
H25A H -0.1332 0.1985 0.3100 0.023 Uiso 1 1 calc R
C26 C -0.1649(3) 0.2758(4) 0.2352(2) 0.0179(10) Uani 1 1 d .
H26A H -0.1602 0.1981 0.2146 0.021 Uiso 1 1 calc R
S5 S 0.44267(10) 0.66960(10) 0.30215(5) 0.0159(2) Uani 1 1 d .
S6 S 0.42323(10) 0.68058(10) 0.18024(5) 0.0163(2) Uani 1 1 d .
S7 S 0.46438(10) 0.38527(10) 0.16968(4) 0.0157(2) Uani 1 1 d .
S8 S 0.50015(10) 0.34896(10) 0.28996(5) 0.0151(2) Uani 1 1 d .
C27 C 0.4031(4) 0.8170(4) 0.2703(2) 0.0207(10) Uani 1 1 d .
H17A H 0.3892 0.8919 0.2917 0.025 Uiso 1 1 calc R
C28 C 0.3930(4) 0.8219(4) 0.2161(2) 0.0192(10) Uani 1 1 d .
H28A H 0.3701 0.8997 0.1972 0.023 Uiso 1 1 calc R
C29 C 0.4470(4) 0.5857(4) 0.23982(17) 0.0136(9) Uani 1 1 d .
C30 C 0.4670(4) 0.4560(4) 0.23491(17) 0.0109(8) Uani 1 1 d .
C31 C 0.4752(4) 0.2278(4) 0.19401(18) 0.0187(9) Uani 1 1 d .
H31A H 0.4705 0.1564 0.1694 0.022 Uiso 1 1 calc R
C32 C 0.4903(4) 0.2107(4) 0.2482(2) 0.0203(10) Uani 1 1 d .
H32A H 0.4956 0.1265 0.2637 0.024 Uiso 1 1 calc R
S9 S 0.06749(10) 0.79917(10) 0.20464(5) 0.0146(2) Uani 1 1 d .
S10 S 0.09859(10) 0.75791(10) 0.32349(5) 0.0168(2) Uani 1 1 d .
S11 S 0.14880(9) 0.45395(10) 0.30412(4) 0.0134(2) Uani 1 1 d .
S12 S 0.11608(10) 0.49301(10) 0.18479(4) 0.0131(2) Uani 1 1 d .
C33 C 0.0608(4) 0.9333(4) 0.24705(19) 0.0200(10) Uani 1 1 d .
H33A H 0.0468 1.0172 0.2320 0.024 Uiso 1 1 calc R
C34 C 0.0757(4) 0.9158(4) 0.30084(19) 0.0195(9) Uani 1 1 d .
H34A H 0.0740 0.9861 0.3259 0.023 Uiso 1 1 calc R
C35 C 0.0978(3) 0.6905(4) 0.25817(17) 0.0100(8) Uani 1 1 d .
C36 C 0.1168(4) 0.5610(4) 0.25006(17) 0.0106(8) Uani 1 1 d .
C37 C 0.1684(3) 0.3196(4) 0.26231(18) 0.0139(9) Uani 1 1 d .
H37A H 0.1888 0.2371 0.2775 0.017 Uiso 1 1 calc R
C38 C 0.1537(3) 0.3376(4) 0.20823(18) 0.0111(8) Uani 1 1 d .
H38A H 0.1633 0.2683 0.1832 0.013 Uiso 1 1 calc R
O17 O 0.1520(2) 0.3633(3) 0.07347(13) 0.0153(6) Uani 1 1 d .
O18 O 0.3223(3) 1.0568(3) 0.35696(14) 0.0174(7) Uani 1 1 d .
O19 O 0.6359(2) 0.7826(3) 0.43826(12) 0.0165(6) Uani 1 1 d .
O20 O -0.0997(2) 0.3111(3) 0.09001(13) 0.0168(6) Uani 1 1 d .
O21 O 0.3840(3) 0.8347(3) 0.41410(13) 0.0228(7) Uani 1 1 d .
O22 O 0.1395(3) 0.5777(3) -0.14018(13) 0.0170(7) Uani 1 1 d .

loop_
_atom_site_aniso_label
_atom_site_aniso_U_11
_atom_site_aniso_U_22
_atom_site_aniso_U_33
_atom_site_aniso_U_23
_atom_site_aniso_U_13
_atom_site_aniso_U_12
Co1 0.0074(2) 0.0055(2) 0.0096(3) -0.0010(2) -0.00009(19) 0.0002(2)
O1 0.0088(12) 0.0079(13) 0.0129(15) -0.0029(10) -0.0001(10) 0.0002(10)
O2 0.0156(14) 0.0124(14) 0.0232(18) -0.0057(12) -0.0021(13) 0.0053(12)
C1 0.0199(19) 0.0147(18) 0.0032(19) -0.0014(17) -0.0012(14) 0.0087(18)
C2 0.0090(18) 0.0091(18) 0.015(2) -0.0023(16) -0.0001(16) 0.0023(15)
C3 0.0026(16) 0.0119(18) 0.013(2) -0.0030(15) -0.0007(15) -0.0021(15)
C4 0.0094(19) 0.0069(18) 0.013(2) -0.0037(15) -0.0012(15) 0.0012(15)
O3 0.0075(13) 0.0112(13) 0.0105(15) -0.0001(11) 0.0018(11) -0.0015(11)
O4 0.0176(15) 0.0187(15) 0.0117(17) 0.0051(12) 0.0013(13) 0.0049(12)
N1 0.0137(17) 0.0100(16) 0.0061(18) -0.0023(12) 0.0011(13) 0.0000(13)
C5 0.019(2) 0.0085(18) 0.016(2) -0.0010(16) -0.0036(18) 0.0006(17)
C6 0.0143(19) 0.0060(17) 0.009(2) -0.0002(15) -0.0012(15) 0.0021(15)
N2 0.0109(16) 0.0055(15) 0.0105(19) 0.0023(12) 0.0011(13) 0.0007(13)
C7 0.0096(17) 0.0024(16) 0.011(2) -0.0018(14) 0.0036(15) -0.0008(14)
C8 0.0036(16) 0.0088(17) 0.009(2) -0.0043(15) -0.0017(14) -0.0006(14)
O5 0.0096(12) 0.0101(13) 0.0131(16) 0.0034(11) 0.0038(11) 0.0011(11)
O6 0.0136(13) 0.0076(13) 0.0164(17) -0.0005(11) 0.0033(12) -0.0036(11)
C9 0.0090(18) 0.0084(18) 0.011(2) -0.0016(15) -0.0001(15) -0.0007(15)
C10 0.0061(16) 0.0066(16) 0.016(2) -0.0004(16) -0.0038(14) -0.0012(16)
O7 0.0108(13) 0.0123(14) 0.0094(15) -0.0025(11) 0.0000(11) -0.0012(11)
O8 0.0168(14) 0.0187(16) 0.0234(19) -0.0088(14) -0.0090(12) 0.0049(13)
Co2 0.0086(2) 0.0049(2) 0.0089(3) -0.0005(2) 0.00087(19) -0.0007(2)
O9 0.0097(12) 0.0066(13) 0.0133(16) -0.0021(11) 0.0010(10) -0.0024(10)
O10 0.0166(15) 0.0060(13) 0.042(2) -0.0078(13) 0.0005(14) -0.0042(12)
C11 0.0193(19) 0.0098(17) 0.009(2) 0.0005(16) 0.0005(15) -0.0045(17)
C12 0.0074(18) 0.0128(19) 0.011(2) -0.0015(16) 0.0031(15) -0.0061(15)
C13 0.0069(17) 0.0079(17) 0.013(2) 0.0027(15) -0.0002(15) 0.0027(15)
C14 0.0065(18) 0.0069(18) 0.017(2) -0.0022(15) -0.0014(16) -0.0009(15)
O11 0.0096(13) 0.0114(13) 0.0083(16) -0.0004(11) -0.0028(11) -0.0003(11)
O12 0.0135(15) 0.0145(15) 0.0150(17) 0.0071(12) -0.0036(12) 0.0043(12)
N3 0.0118(16) 0.0057(14) 0.013(2) -0.0008(13) 0.0029(13) 0.0003(13)
C15 0.022(2) 0.0070(18) 0.009(2) 0.0015(14) 0.0051(16) 0.0005(16)
C16 0.016(2) 0.0100(18) 0.005(2) -0.0041(14) 0.0025(16) -0.0002(16)
N4 0.0057(15) 0.0054(15) 0.0121(19) 0.0004(13) 0.0031(13) 0.0011(12)
C17 0.0138(19) 0.0098(18) 0.006(2) -0.0008(15) -0.0030(15) -0.0018(15)
C18 0.0147(19) 0.0088(18) 0.006(2) -0.0005(14) 0.0040(15) 0.0055(15)
O13 0.0114(13) 0.0072(13) 0.0124(16) 0.0028(11) -0.0002(11) -0.0003(11)
O14 0.0142(13) 0.0075(12) 0.0129(16) 0.0001(11) -0.0007(11) 0.0024(11)
C19 0.0067(17) 0.0094(18) 0.014(2) 0.0003(15) -0.0010(15) 0.0008(14)
C20 0.0069(16) 0.0072(17) 0.015(2) 0.0038(16) 0.0024(14) 0.0051(15)
O15 0.0096(13) 0.0092(13) 0.0130(16) -0.0034(11) 0.0006(11) -0.0028(11)
O16 0.0197(14) 0.0269(16) 0.0125(16) -0.0111(14) 0.0087(12) -0.0083(14)
S1 0.0129(4) 0.0162(5) 0.0142(5) 0.0017(5) 0.0012(4) 0.0020(4)
S2 0.0289(6) 0.0208(5) 0.0124(6) -0.0030(5) 0.0075(4) 0.0021(5)
S3 0.0226(5) 0.0196(5) 0.0102(5) 0.0029(4) 0.0036(4) 0.0014(5)
S4 0.0148(4) 0.0181(5) 0.0109(5) -0.0035(4) -0.0007(4) 0.0016(4)
C21 0.025(2) 0.014(2) 0.021(3) 0.0014(18) 0.0027(19) 0.0015(18)
C22 0.029(2) 0.018(2) 0.021(3) -0.0062(19) 0.007(2) -0.0024(19)
C23 0.0112(19) 0.0161(19) 0.014(2) -0.0023(16) 0.0033(15) 0.0012(16)
C24 0.0126(19) 0.021(2) 0.010(2) 0.0021(17) 0.0033(16) 0.0040(17)
C25 0.016(2) 0.016(2) 0.025(3) 0.0007(18) 0.0009(18) -0.0006(17)
C26 0.0104(19) 0.016(2) 0.027(3) -0.0036(19) -0.0013(17) 0.0028(16)
S5 0.0179(5) 0.0170(5) 0.0124(6) -0.0016(4) -0.0013(4) -0.0021(4)
S6 0.0185(5) 0.0173(5) 0.0128(6) 0.0043(4) -0.0014(4) -0.0014(4)
S7 0.0185(5) 0.0191(6) 0.0096(6) -0.0014(4) 0.0019(4) -0.0026(4)
S8 0.0164(5) 0.0168(5) 0.0117(6) 0.0025(4) -0.0011(4) -0.0003(4)
C27 0.018(2) 0.016(2) 0.028(3) -0.002(2) -0.0007(19) 0.0019(17)
C28 0.017(2) 0.014(2) 0.027(3) 0.0021(19) 0.0026(18) -0.0015(17)
C29 0.014(2) 0.024(2) 0.003(2) 0.0038(17) -0.0016(16) -0.0035(17)
C30 0.0126(18) 0.0120(18) 0.008(2) 0.0005(15) 0.0007(15) -0.0035(15)
C31 0.019(2) 0.017(2) 0.020(3) -0.0072(19) 0.0035(17) 0.0036(19)
C32 0.022(2) 0.017(2) 0.022(3) -0.0006(18) 0.0033(19) 0.0037(18)
S9 0.0158(5) 0.0165(5) 0.0112(6) 0.0029(4) -0.0009(4) -0.0012(4)
S10 0.0228(5) 0.0167(5) 0.0104(5) -0.0006(4) -0.0029(4) 0.0016(4)
S11 0.0175(5) 0.0149(5) 0.0077(5) 0.0013(4) -0.0002(4) -0.0002(4)
S12 0.0148(5) 0.0167(5) 0.0078(5) 0.0002(4) 0.0006(4) -0.0021(4)
C33 0.023(2) 0.013(2) 0.023(3) -0.0009(18) -0.0040(19) 0.0036(18)
C34 0.023(2) 0.015(2) 0.020(2) -0.003(2) -0.0013(18) -0.0015(19)
C35 0.0072(16) 0.0127(19) 0.010(2) 0.0026(15) -0.0008(15) -0.0006(14)
C36 0.0095(19) 0.015(2) 0.007(2) -0.0003(15) 0.0015(16) -0.0014(16)
C37 0.0077(18) 0.017(2) 0.018(2) 0.0013(17) 0.0034(15) 0.0014(15)
C38 0.0130(19) 0.0072(17) 0.013(2) -0.0002(16) -0.0014(15) 0.0003(15)
O17 0.0133(13) 0.0137(15) 0.0189(18) -0.0001(12) -0.0001(12) -0.0007(12)
O18 0.0144(15) 0.0133(14) 0.0243(19) -0.0021(12) -0.0003(13) -0.0023(12)
O19 0.0120(13) 0.0240(16) 0.0135(17) -0.0063(12) 0.0004(11) 0.0047(12)
O20 0.0131(14) 0.0197(15) 0.0172(17) 0.0050(13) -0.0013(12) 0.0004(12)
O21 0.0177(15) 0.0309(18) 0.0198(19) 0.0122(14) 0.0013(13) -0.0014(14)
O22 0.0191(16) 0.0139(14) 0.0183(18) 0.0000(13) 0.0019(13) -0.0007(12)

loop_
_atom_type_symbol
_atom_type_description
_atom_type_scat_dispersion_real
_atom_type_scat_dispersion_imag
_atom_type_scat_source
C C 0.0033 0.0016 'International Tables Vol C Tables 4.2.6.8 and 6.1.1.4'
H H 0.0000 0.0000 'International Tables Vol C Tables 4.2.6.8 and 6.1.1.4'
N N 0.0061 0.0033 'International Tables Vol C Tables 4.2.6.8 and 6.1.1.4'
O O 0.0106 0.0060 'International Tables Vol C Tables 4.2.6.8 and 6.1.1.4'
S S 0.1246 0.1234 'International Tables Vol C Tables 4.2.6.8 and 6.1.1.4'
Co Co 0.3494 0.9721 'International Tables Vol C Tables 4.2.6.8 and 6.1.1.4'

loop_
_geom_angle_atom_site_label_1
_geom_angle_atom_site_label_2
_geom_angle_atom_site_label_3
_geom_angle
O3 Co1 O5 177.17(12)
O3 Co1 N1 84.34(13)
O5 Co1 N1 98.08(13)
O3 Co1 N2 96.08(13)
O5 Co1 N2 82.60(13)
N1 Co1 N2 87.55(14)
O3 Co1 O1 92.93(11)
O5 Co1 O1 88.50(11)
N1 Co1 O1 91.18(12)
N2 Co1 O1 170.73(13)
O3 Co1 O7 87.82(11)
O5 Co1 O7 89.75(12)
N1 Co1 O7 172.16(13)
N2 Co1 O7 93.06(13)
O1 Co1 O7 89.45(11)
C1 O1 Co1 128.1(3)
O2 C1 O1 123.3(4)
O2 C1 C2 115.9(3)
O1 C1 C2 120.8(4)
C3 C2 C1 115.7(3)
C3 C2 H2A 108.4
C1 C2 H2A 108.4
C3 C2 H2B 108.4
C1 C2 H2B 108.4
H2A C2 H2B 107.4
N1 C3 C2 109.7(3)
N1 C3 C4 105.5(3)
C2 C3 C4 110.6(3)
N1 C3 H3A 110.3
C2 C3 H3A 110.3
C4 C3 H3A 110.3
O4 C4 O3 123.9(4)
O4 C4 C3 120.0(3)
O3 C4 C3 116.1(4)
C4 O3 Co1 112.3(3)
C3 N1 C5 114.3(3)
C3 N1 Co1 104.9(2)
C5 N1 Co1 109.2(2)
C3 N1 H1 108(3)
C5 N1 H1 108(3)
Co1 N1 H1 112(3)
N1 C5 C6 105.9(3)
N1 C5 H5A 110.6
C6 C5 H5A 110.6
N1 C5 H5B 110.6
C6 C5 H5B 110.6
H5A C5 H5B 108.7
C5 C6 N2 106.3(3)
C5 C6 H6A 110.5
N2 C6 H6A 110.5
C5 C6 H6B 110.5
N2 C6 H6B 110.5
H6A C6 H6B 108.7
C7 N2 C6 112.8(3)
C7 N2 Co1 104.7(2)
C6 N2 Co1 107.0(2)
C7 N2 H2 116(3)
C6 N2 H2 104(3)
Co1 N2 H2 112(3)
N2 C7 C9 109.0(3)
N2 C7 C8 106.3(3)
C9 C7 C8 110.5(3)
N2 C7 H7A 110.3
C9 C7 H7A 110.3
C8 C7 H7A 110.3
O6 C8 O5 123.3(4)
O6 C8 C7 121.5(3)
O5 C8 C7 115.2(3)
C8 O5 Co1 111.0(2)
C7 C9 C10 115.5(3)
C7 C9 H9A 108.4
C10 C9 H9A 108.4
C7 C9 H9B 108.4
C10 C9 H9B 108.4
H9A C9 H9B 107.5
O8 C10 O7 122.1(4)
O8 C10 C9 118.4(3)
O7 C10 C9 119.5(3)
C10 O7 Co1 129.1(3)
O11 Co2 O13 176.85(12)
O11 Co2 N4 94.99(13)
O13 Co2 N4 82.66(13)
O11 Co2 N3 84.54(13)
O13 Co2 N3 97.45(13)
N4 Co2 N3 87.98(14)
O11 Co2 O9 93.71(12)
O13 Co2 O9 88.70(12)
N4 Co2 O9 171.16(14)
N3 Co2 O9 91.29(12)
O11 Co2 O15 87.35(12)
O13 Co2 O15 90.69(12)
N4 Co2 O15 93.34(12)
N3 Co2 O15 171.86(14)
O9 Co2 O15 88.62(11)
C11 O9 Co2 129.7(3)
O10 C11 O9 123.4(4)
O10 C11 C12 116.6(3)
O9 C11 C12 120.0(3)
C11 C12 C13 116.3(3)
C11 C12 H12B 108.2
C13 C12 H12B 108.2
C11 C12 H12C 108.2
C13 C12 H12C 108.2
H12B C12 H12C 107.4
N3 C13 C14 107.1(3)
N3 C13 C12 109.6(3)
C14 C13 C12 109.6(3)
N3 C13 H13A 110.1
C14 C13 H13A 110.1
C12 C13 H13A 110.1
O12 C14 O11 123.8(4)
O12 C14 C13 120.9(3)
O11 C14 C13 115.3(3)
C14 O11 Co2 112.5(3)
C13 N3 C15 113.8(3)
C13 N3 Co2 104.1(2)
C15 N3 Co2 109.3(2)
C13 N3 H3 114(3)
C15 N3 H3 107(3)
Co2 N3 H3 109(3)
N3 C15 C16 106.8(3)
N3 C15 H15B 110.4
C16 C15 H15B 110.4
N3 C15 H15C 110.4
C16 C15 H15C 110.4
H15B C15 H15C 108.6
N4 C16 C15 106.8(3)
N4 C16 H16B 110.4
C15 C16 H16B 110.4
N4 C16 H16C 110.4
C15 C16 H16C 110.4
H16B C16 H16C 108.6
C17 N4 C16 112.4(3)
C17 N4 Co2 105.0(2)
C16 N4 Co2 107.4(2)
C17 N4 H4 110(3)
C16 N4 H4 108(3)
Co2 N4 H4 115(3)
N4 C17 C19 108.8(3)
N4 C17 C18 105.2(3)
C19 C17 C18 111.7(3)
N4 C17 H17B 110.3
C19 C17 H17B 110.3
C18 C17 H17B 110.3
O14 C18 O13 123.6(4)
O14 C18 C17 120.7(4)
O13 C18 C17 115.6(3)
C18 O13 Co2 111.0(2)
C20 C19 C17 115.1(3)
C20 C19 H19A 108.5
C17 C19 H19A 108.5
C20 C19 H19B 108.5
C17 C19 H19B 108.5
H19A C19 H19B 107.5
O16 C20 O15 121.0(4)
O16 C20 C19 118.0(3)
O15 C20 C19 121.0(3)
C20 O15 Co2 127.3(3)
C23 S1 C21 94.7(2)
C23 S2 C22 95.1(2)
C24 S3 C25 94.8(2)
C24 S4 C26 94.8(2)
C22 C21 S1 117.7(4)
C22 C21 H21A 121.1
S1 C21 H21A 121.1
C21 C22 S2 116.5(4)
C21 C22 H22A 121.8
S2 C22 H22A 121.8
C24 C23 S1 123.2(3)
C24 C23 S2 120.8(3)
S1 C23 S2 116.0(2)
C23 C24 S4 122.6(3)
C23 C24 S3 121.4(3)
S4 C24 S3 116.0(2)
C26 C25 S3 117.1(3)
C26 C25 H25A 121.5
S3 C25 H25A 121.5
C25 C26 S4 117.3(3)
C25 C26 H26A 121.3
S4 C26 H26A 121.3
C29 S5 C27 93.9(2)
C28 S6 C29 94.6(2)
C31 S7 C30 95.0(2)
C32 S8 C30 94.1(2)
C28 C27 S5 118.7(4)
C28 C27 H17A 120.7
S5 C27 H17A 120.7
C27 C28 S6 117.5(4)
C27 C28 H28A 121.3
S6 C28 H28A 121.3
C30 C29 S5 125.2(3)
C30 C29 S6 119.6(3)
S5 C29 S6 115.2(3)
C29 C30 S7 119.9(3)
C29 C30 S8 125.4(3)
S7 C30 S8 114.7(2)
C32 C31 S7 117.7(4)
C32 C31 H31A 121.2
S7 C31 H31A 121.2
C31 C32 S8 117.6(4)
C31 C32 H32A 121.2
S8 C32 H32A 121.2
C33 S9 C35 95.0(2)
C35 S10 C34 95.5(2)
C36 S11 C37 95.3(2)
C36 S12 C38 95.0(2)
C34 C33 S9 118.2(4)
C34 C33 H33A 120.9
S9 C33 H33A 120.9
C33 C34 S10 116.7(4)
C33 C34 H34A 121.6
S10 C34 H34A 121.6
C36 C35 S10 122.2(3)
C36 C35 S9 123.3(3)
S10 C35 S9 114.6(2)
C35 C36 S12 122.3(3)
C35 C36 S11 122.6(3)
S12 C36 S11 115.0(2)
C38 C37 S11 117.0(3)
C38 C37 H37A 121.5
S11 C37 H37A 121.5
C37 C38 S12 117.6(3)
C37 C38 H38A 121.2
S12 C38 H38A 121.2

loop_
_geom_bond_atom_site_label_1
_geom_bond_atom_site_label_2
_geom_bond_distance
Co1 O3 1.890(3)
Co1 O5 1.899(3)
Co1 N1 1.911(3)
Co1 N2 1.921(3)
Co1 O1 1.924(3)
Co1 O7 1.937(3)
O1 C1 1.272(4)
O2 C1 1.243(5)
C1 C2 1.525(6)
C2 C3 1.506(5)
C2 H2A 0.9900
C2 H2B 0.9900
C3 N1 1.482(5)
C3 C4 1.551(6)
C3 H3A 1.0000
C4 O4 1.245(5)
C4 O3 1.262(4)
N1 C5 1.496(5)
N1 H1 0.900(19)
C5 C6 1.496(6)
C5 H5A 0.9900
C5 H5B 0.9900
C6 N2 1.496(5)
C6 H6A 0.9900
C6 H6B 0.9900
N2 C7 1.477(5)
N2 H2 0.889(18)
C7 C9 1.503(5)
C7 C8 1.530(5)
C7 H7A 1.0000
C8 O6 1.229(4)
C8 O5 1.288(4)
C9 C10 1.525(5)
C9 H9A 0.9900
C9 H9B 0.9900
C10 O8 1.232(4)
C10 O7 1.272(4)
Co2 O11 1.891(3)
Co2 O13 1.899(3)
Co2 N4 1.915(3)
Co2 N3 1.916(3)
Co2 O9 1.917(3)
Co2 O15 1.938(3)
O9 C11 1.286(4)
O10 C11 1.228(5)
C11 C12 1.519(5)
C12 C13 1.538(5)
C12 H12B 0.9900
C12 H12C 0.9900
C13 N3 1.480(5)
C13 C14 1.531(6)
C13 H13A 1.0000
C14 O12 1.245(5)
C14 O11 1.275(4)
N3 C15 1.484(5)
N3 H3 0.883(19)
C15 C16 1.512(6)
C15 H15B 0.9900
C15 H15C 0.9900
C16 N4 1.487(5)
C16 H16B 0.9900
C16 H16C 0.9900
N4 C17 1.480(5)
N4 H4 0.87(4)
C17 C19 1.522(6)
C17 C18 1.540(5)
C17 H17B 1.0000
C18 O14 1.240(5)
C18 O13 1.282(5)
C19 C20 1.513(6)
C19 H19A 0.9900
C19 H19B 0.9900
C20 O16 1.245(4)
C20 O15 1.275(4)
S1 C23 1.714(4)
S1 C21 1.724(4)
S2 C23 1.719(4)
S2 C22 1.724(5)
S3 C24 1.715(4)
S3 C25 1.726(5)
S4 C24 1.711(4)
S4 C26 1.725(5)
C21 C22 1.340(6)
C21 H21A 0.9500
C22 H22A 0.9500
C23 C24 1.401(5)
C25 C26 1.328(6)
C25 H25A 0.9500
C26 H26A 0.9500
S5 C29 1.748(4)
S5 C27 1.750(5)
S6 C28 1.742(5)
S6 C29 1.755(4)
S7 C31 1.735(5)
S7 C30 1.744(4)
S8 C32 1.755(5)
S8 C30 1.756(4)
C27 C28 1.316(7)
C27 H17A 0.9500
C28 H28A 0.9500
C29 C30 1.365(6)
C31 C32 1.328(6)
C31 H31A 0.9500
C32 H32A 0.9500
S9 C33 1.733(5)
S9 C35 1.735(4)
S10 C35 1.733(4)
S10 C34 1.737(5)
S11 C36 1.736(4)
S11 C37 1.742(4)
S12 C36 1.734(4)
S12 C38 1.744(4)
C33 C34 1.319(6)
C33 H33A 0.9500
C34 H34A 0.9500
C35 C36 1.371(5)
C37 C38 1.327(6)
C37 H37A 0.9500
C38 H38A 0.9500

loop_
_geom_hbond_atom_site_label_D
_geom_hbond_atom_site_label_H
_geom_hbond_atom_site_label_A
_geom_hbond_distance_DH
_geom_hbond_distance_HA
_geom_hbond_distance_DA
_geom_hbond_angle_DHA
_geom_hbond_site_symmetry_A
N1 H1 O20 0.900(19) 1.89(2) 2.780(5) 172(4) .
N2 H2 O6 0.889(18) 2.01(2) 2.880(4) 165(4) 2_455
N2 H2 O5 0.889(18) 2.55(3) 3.226(4) 133(4) 2_455
N3 H3 O21 0.883(19) 1.90(2) 2.771(5) 170(4) .
N4 H4 O14 0.87(4) 2.15(4) 2.976(4) 160(4) 2_546
N4 H4 O13 0.87(4) 2.62(4) 3.303(4) 137(4) 2_546
C26 H26A O22 0.95 2.22 3.110(5) 156.3 2_545
C22 H22A O12 0.95 2.49 3.314(5) 145.2 2_556
C21 H21A O8 0.95 2.56 2.978(6) 106.7 2_455
C32 H32A O12 0.95 2.58 3.194(6) 122.6 2_646
C38 H38A O4 0.95 2.53 3.430(5) 158.6 2_545
